data_7702444
loop_
_publ_author_name
'Blake, Alexander J.'
'Baum, Gerhard'
'Champness, Neil R.'
'Chung, Simon S. M.'
'Cooke, Paul A.'
'Fenske, Dieter'
'Khlobystov, Andrei N.'
'Lemenovskii, Dmitrii A.'
'Li, Wan-Sheung'
'Schr\"oder, Martin'

_publ_section_title
;
 Long-range chain orientation in 1-D co-ordination polymers as a function
 of anions and intermolecular aromatic interactions
;
_journal_issue 23
_journal_name_full 'Journal of the Chemical Society, Dalton Transactions'
_journal_page_first 4285
_journal_paper_doi 10.1039/b006202m
_journal_year 2000
_chemical_formula_moiety C14H8N2
_chemical_formula_sum 'C14 H8 N2'
_chemical_formula_weight 204.22
_chemical_melting_point ?
_chemical_name_common 2.7-diazapyrene
_chemical_name_systematic
; 
 2,7-Diazapyrene 
;
_space_group_IT_number 14
_space_group_name_Hall '-P 2ybc'
_space_group_name_H-M_alt 'P 1 21/c 1'
_symmetry_cell_setting monoclinic
_symmetry_space_group_name_H-M 'P 1 21/c 1'
_atom_sites_solution_hydrogens geom
_atom_sites_solution_primary direct
_atom_sites_solution_secondary 'difference Fourier methods'
_audit_creation_method SHELXL-97
_cell_angle_alpha 90.00
_cell_angle_beta 93.96(3)
_cell_angle_gamma 90.00
_cell_formula_units_Z 2
_cell_length_a 3.7891(12)
_cell_length_b 8.0997(16)
_cell_length_c 15.421(4)
_cell_measurement_reflns_used 42
_cell_measurement_temperature 150(2)
_cell_measurement_theta_max 16.7
_cell_measurement_theta_min 13.65
_cell_volume 472.1(2)
_computing_cell_refinement STADI-4
_computing_data_collection 'STADI-4 (Stoe & Cie, 1996a)'
_computing_data_reduction 'X-RED (Stoe & Cie, 1996b)'
_computing_molecular_graphics 'SHELXTL/PC version 5.03 (Sheldrick, 1994)'
_computing_publication_material 'SHELXL-96; PLATON (Spek, 1999)'
_computing_structure_refinement 'SHELXL-96 (Sheldrick, 1997)'
_computing_structure_solution 'SHELXS-86 (Sheldrick, 1986)'
_diffrn_ambient_temperature 150(2)
_diffrn_measured_fraction_theta_full 1.000
_diffrn_measured_fraction_theta_max 1.000
_diffrn_measurement_device_type 'Stoe Stadi-4 four-circle'
_diffrn_measurement_method omega-theta
_diffrn_radiation_monochromator graphite
_diffrn_radiation_source 'fine-focus sealed tube'
_diffrn_radiation_type MoK\a
_diffrn_radiation_wavelength 0.71073
_diffrn_reflns_av_R_equivalents 0.0173
_diffrn_reflns_av_sigmaI/netI 0.0134
_diffrn_reflns_limit_h_max 4
_diffrn_reflns_limit_h_min -4
_diffrn_reflns_limit_k_max 9
_diffrn_reflns_limit_k_min -9
_diffrn_reflns_limit_l_max 18
_diffrn_reflns_limit_l_min -18
_diffrn_reflns_number 2590
_diffrn_reflns_theta_full 24.98
_diffrn_reflns_theta_max 24.98
_diffrn_reflns_theta_min 2.65
_diffrn_standards_decay_% '+/-5% variation'
_diffrn_standards_interval_time 60
_diffrn_standards_number 3
_exptl_absorpt_coefficient_mu 0.087
_exptl_absorpt_correction_type none
_exptl_crystal_colour yellow/orange
_exptl_crystal_density_diffrn 1.437
_exptl_crystal_density_meas ?
_exptl_crystal_density_method 'not measured'
_exptl_crystal_description column
_exptl_crystal_F_000 212
_exptl_crystal_size_max 0.50
_exptl_crystal_size_mid 0.34
_exptl_crystal_size_min 0.34
_refine_diff_density_max 0.19
_refine_diff_density_min -0.13
_refine_diff_density_rms 0.03
_refine_ls_extinction_coef 0.023(6)
_refine_ls_extinction_expression Fc^*^=kFc[1+0.001xFc^2^\l^3^/sin(2\q)]^-1/4^
_refine_ls_extinction_method SHELXL
_refine_ls_goodness_of_fit_ref 1.100
_refine_ls_hydrogen_treatment 'riding model'
_refine_ls_matrix_type full
_refine_ls_number_parameters 78
_refine_ls_number_reflns 839
_refine_ls_number_restraints 0
_refine_ls_restrained_S_all 1.100
_refine_ls_R_factor_all 0.0484
_refine_ls_R_factor_gt 0.0366
_refine_ls_shift/su_max 0.001
_refine_ls_shift/su_mean 0.000
_refine_ls_structure_factor_coef Fsqd
_refine_ls_weighting_details 'calc w=1/[\s^2^(Fo^2^)+(0.039P)^2^+0.188P] where P=(Fo^2^+2Fc^2^)/3'
_refine_ls_weighting_scheme calc
_refine_ls_wR_factor_gt 0.0900
_refine_ls_wR_factor_ref 0.1002
_reflns_number_gt 673
_reflns_number_total 839
_reflns_threshold_expression >2sigma(I)
_cod_data_source_file b006202m.txt
_cod_data_source_block PY27AZ
_cod_depositor_comments
;
The following automatic conversions were performed:

data name '_atom_site_symetry_multiplicity' was replaced with
'_atom_site_symmetry_multiplicity' as specified in the replacement
file
'/home/saulius/struct/COD-crude-data/automatic-downloads/DataCite-retrospective/RSC/depositions/lib/lists/replacement-tags.lst'.

Automatic conversion script
Id: cif_correct_tags 6909 2019-04-08 15:41:33Z antanas 

The following automatic conversions were performed:

data item '_chemical_melting_point' value 'unknown' was changed to
'?' -- the value is undefined or not given.

data item '_symmetry_cell_setting' value 'Monoclinic' was changed to
'monoclinic' in accordance with the
/home/saulius/struct/COD-crude-data/automatic-downloads/DataCite-retrospective/RSC/depositions/lib/dictionaries/cif_core.dic
dictionary named 'cif_core.dic' version 2.4.2 last updated on
2011-04-26.

data item '_exptl_crystal_density_meas' value 'not measured' was
changed to '?' -- the value is perceived as not measured.

data item '_atom_sites_solution_hydrogens' value 'placed
geometrically' was changed to 'geom'.

Automatic conversion script
Id: cif_fix_values 6909 2019-04-08 15:41:33Z antanas 
;
_cod_original_sg_symbol_H-M P21/c
_cod_database_code 7702444

loop_
_symmetry_equiv_pos_as_xyz
'x, y, z'
'-x, y+1/2, -z+1/2'
'-x, -y, -z'
'x, -y-1/2, z-1/2'

loop_
_atom_site_label
_atom_site_type_symbol
_atom_site_fract_x
_atom_site_fract_y
_atom_site_fract_z
_atom_site_U_iso_or_equiv
_atom_site_adp_type
_atom_site_occupancy
_atom_site_symmetry_multiplicity
_atom_site_calc_flag
_atom_site_refinement_flags
N1 N 0.2894(4) 0.1987(2) 0.30144(9) 0.0438(4) Uani 1 1 d .
C11 C 0.2076(4) 0.0396(2) 0.31246(10) 0.0389(5) Uani 1 1 d .
H11A H 0.0899 -0.0173 0.2650 0.043(5) Uiso 1 1 calc R
C12 C 0.2849(4) -0.0484(2) 0.39001(9) 0.0293(4) Uani 1 1 d .
C13 C 0.4574(4) 0.03973(18) 0.45963(9) 0.0243(4) Uani 1 1 d .
C16 C 0.1991(4) -0.2186(2) 0.40222(11) 0.0360(4) Uani 1 1 d .
H16A H 0.0843 -0.2790 0.3556 0.047(5) Uiso 1 1 calc R
C26 C 0.2787(4) -0.2940(2) 0.47871(11) 0.0346(4) Uani 1 1 d .
H26A H 0.2176 -0.4068 0.4852 0.047(5) Uiso 1 1 calc R
C22 C 0.4548(4) -0.20772(19) 0.55115(10) 0.0295(4) Uani 1 1 d .
C21 C 0.5465(4) -0.2782(2) 0.63194(11) 0.0390(5) Uani 1 1 d .
H21A H 0.4878 -0.3909 0.6400 0.049(5) Uiso 1 1 calc R

loop_
_atom_site_aniso_label
_atom_site_aniso_U_11
_atom_site_aniso_U_22
_atom_site_aniso_U_33
_atom_site_aniso_U_23
_atom_site_aniso_U_13
_atom_site_aniso_U_12
N1 0.0393(8) 0.0585(10) 0.0340(8) 0.0121(7) 0.0059(6) 0.0098(7)
C11 0.0297(8) 0.0613(12) 0.0253(9) -0.0053(8) -0.0010(7) 0.0076(8)
C12 0.0220(7) 0.0393(9) 0.0266(8) -0.0056(7) 0.0017(6) 0.0030(7)
C13 0.0185(7) 0.0294(8) 0.0253(7) -0.0029(6) 0.0038(5) 0.0021(6)
C16 0.0272(8) 0.0412(10) 0.0393(10) -0.0152(8) 0.0005(7) -0.0028(7)
C26 0.0276(8) 0.0257(8) 0.0514(10) -0.0066(8) 0.0081(7) -0.0038(7)
C22 0.0237(7) 0.0310(8) 0.0346(9) 0.0035(7) 0.0076(6) 0.0030(6)
C21 0.0353(9) 0.0403(10) 0.0425(10) 0.0113(8) 0.0093(7) 0.0054(8)

loop_
_atom_type_symbol
_atom_type_description
_atom_type_scat_dispersion_real
_atom_type_scat_dispersion_imag
_atom_type_scat_source
C C 0.0033 0.0016 'International Tables Vol C Tables 4.2.6.8 and 6.1.1.4'
H H 0.0000 0.0000 'International Tables Vol C Tables 4.2.6.8 and 6.1.1.4'
N N 0.0061 0.0033 'International Tables Vol C Tables 4.2.6.8 and 6.1.1.4'

loop_
_geom_angle_atom_site_label_1
_geom_angle_atom_site_label_2
_geom_angle_atom_site_label_3
_geom_angle
_geom_angle_site_symmetry_1
_geom_angle_site_symmetry_3
C21 N1 C11 117.91(15) 3_656 .
N1 C11 C12 124.03(16) . .
C11 C12 C13 116.67(15) . .
C11 C12 C16 124.36(15) . .
C13 C12 C16 118.97(14) . .
C12 C13 C22 119.86(14) . 3_656
C12 C13 C13 120.22(17) . 3_656
C22 C13 C13 119.91(17) 3_656 3_656
C26 C16 C12 120.91(15) . .
C16 C26 C22 121.58(15) . .
C21 C22 C13 116.98(15) . 3_656
C21 C22 C26 124.62(16) . .
C13 C22 C26 118.40(14) 3_656 .
N1 C21 C22 124.55(17) 3_656 .

loop_
_geom_bond_atom_site_label_1
_geom_bond_atom_site_label_2
_geom_bond_distance
_geom_bond_site_symmetry_2
N1 C21 1.330(2) 3_656
N1 C11 1.339(2) .
C11 C12 1.406(2) .
C12 C13 1.412(2) .
C12 C16 1.431(2) .
C13 C22 1.413(2) 3_656
C13 C13 1.419(3) 3_656
C16 C26 1.344(2) .
C26 C22 1.442(2) .
C22 C21 1.392(2) .
C22 C13 1.413(2) 3_656
C21 N1 1.330(2) 3_656

loop_
_geom_torsion_atom_site_label_1
_geom_torsion_atom_site_label_2
_geom_torsion_atom_site_label_3
_geom_torsion_atom_site_label_4
_geom_torsion
_geom_torsion_site_symmetry_1
_geom_torsion_site_symmetry_4
C21 N1 C11 C12 -0.1(2) 3_656 .
N1 C11 C12 C13 0.5(2) . .
N1 C11 C12 C16 -179.82(15) . .
C11 C12 C13 C22 -0.4(2) . 3_656
C16 C12 C13 C22 179.84(13) . 3_656
C11 C12 C13 C13 179.55(16) . 3_656
C16 C12 C13 C13 -0.2(2) . 3_656
C11 C12 C16 C26 -179.34(15) . .
C13 C12 C16 C26 0.4(2) . .
C12 C16 C26 C22 -0.4(2) . .
C16 C26 C22 C21 -179.70(15) . .
C16 C26 C22 C13 0.2(2) . 3_656
C13 C22 C21 N1 -0.3(2) 3_656 3_656
C26 C22 C21 N1 179.64(15) . 3_656
